data_4063159
loop_
_publ_author_name
'Zuzanna T. Cygan'
'Jeff W. Kampf'
'Mark M. Banaszak Holl'

_publ_section_title
;
 Sequential  Insertion of Formaldehyde and Carbon Monoxide into a
Sulfide Bridged Pd-Ge Bond and Reductive Elimination to Give a
Unique Organic Heterocycle
;
_journal_name_full Organometallics
_journal_paper_doi 10.1021/om049944d
_journal_year 2004
_chemical_formula_moiety '2(C39 H62 Ge N2 O P2 Pd S Si4)'
_chemical_formula_sum 'C39 H62 Ge N2 O P2 Pd S Si4'
_chemical_formula_weight 960.26
_space_group_IT_number 2
_symmetry_cell_setting triclinic
_symmetry_space_group_name_Hall '-P 1'
_symmetry_space_group_name_H-M 'P -1'
_cell_angle_alpha 68.090(4)
_cell_angle_beta 89.880(5)
_cell_angle_gamma 88.499(5)
_cell_formula_units_Z 4
_cell_length_a 14.115(2)
_cell_length_b 17.175(2)
_cell_length_c 21.180(3)
_cell_measurement_temperature 118(2)
_cell_volume 4761.9(11)
_diffrn_ambient_temperature 118(2)
_exptl_crystal_density_diffrn 1.339
_cod_depositor_comments
;
The following automatic conversions were performed:
'_symmetry_cell_setting' value 'Triclinic' changed to 'triclinic'
according to '/home/saulius/struct/CIF-dictionaries/cif_core.dic'
dictionary named 'cif_core.dic' version 2.4.1 from 2010-06-29.

Automatic conversion script
Id: cif_fix_enum 1527 2010-12-29 10:47:43Z saulius 
;
_cod_database_code 4063159

loop_
_symmetry_equiv_pos_as_xyz
'x, y, z'
'-x, -y, -z'

loop_
_atom_site_label
_atom_site_type_symbol
_atom_site_fract_x
_atom_site_fract_y
_atom_site_fract_z
_atom_site_U_iso_or_equiv
_atom_site_adp_type
_atom_site_occupancy
_atom_site_symmetry_multiplicity
_atom_site_calc_flag
_atom_site_refinement_flags
_atom_site_disorder_assembly
_atom_site_disorder_group
Pd1 Pd 0.15722(6) 0.56869(5) 0.76275(4) 0.0222(2) Uani 1 1 d . . .
Pd2 Pd 0.65051(6) 0.91083(5) 0.74130(4) 0.0225(2) Uani 1 1 d . . .
Ge1 Ge 0.34808(8) 0.46707(7) 0.72872(5) 0.0217(3) Uani 1 1 d . . .
Ge2 Ge 0.83520(8) 1.00914(7) 0.77942(5) 0.0212(3) Uani 1 1 d . . .
S1 S 0.32351(18) 0.58532(17) 0.74312(13) 0.0266(6) Uani 1 1 d . . .
S2 S 0.81744(18) 0.89182(19) 0.76264(13) 0.0255(6) Uani 1 1 d . . .
P1 P 0.00185(18) 0.54925(17) 0.77684(13) 0.0238(6) Uani 1 1 d . . .
P2 P 0.12470(19) 0.69982(17) 0.76943(13) 0.0246(6) Uani 1 1 d . . .
P3 P 0.49393(19) 0.93270(18) 0.72569(13) 0.0245(6) Uani 1 1 d . . .
P4 P 0.62715(19) 0.78461(19) 0.72666(13) 0.0250(6) Uani 1 1 d . . .
Si1 Si 0.3149(2) 0.3859(2) 0.62199(14) 0.0290(7) Uani 1 1 d . . .
Si2 Si 0.3182(2) 0.5762(2) 0.57421(14) 0.0324(7) Uani 1 1 d . . .
Si3 Si 0.5628(2) 0.4057(2) 0.74156(15) 0.0300(7) Uani 1 1 d . . .
Si4 Si 0.4290(2) 0.3435(2) 0.86397(15) 0.0312(7) Uani 1 1 d . . .
Si5 Si 0.8911(2) 1.1303(2) 0.63938(14) 0.0314(7) Uani 1 1 d . . .
Si6 Si 0.8001(2) 1.08419(19) 0.88990(14) 0.0277(7) Uani 1 1 d . . .
Si7 Si 1.0415(2) 1.0854(2) 0.75180(15) 0.0308(7) Uani 1 1 d . . .
Si8 Si 0.8303(2) 0.89327(19) 0.93203(14) 0.0291(7) Uani 1 1 d . . .
O1 O 0.2517(5) 0.4045(4) 0.7722(3) 0.0261(16) Uani 1 1 d . . .
O2 O 0.7292(5) 1.0701(4) 0.7437(3) 0.0270(17) Uani 1 1 d . . .
N1 N 0.3385(6) 0.4763(5) 0.6376(4) 0.0247(19) Uani 1 1 d . . .
N2 N 0.4506(6) 0.4045(5) 0.7777(4) 0.026(2) Uani 1 1 d . . .
N3 N 0.9275(6) 1.0772(5) 0.7245(4) 0.024(2) Uani 1 1 d . . .
N4 N 0.8350(6) 0.9956(5) 0.8709(4) 0.025(2) Uani 1 1 d . . .
C1 C 0.1639(8) 0.4450(7) 0.7577(6) 0.030(3) Uani 1 1 d . . .
H1A H 0.1173 0.4095 0.7900 0.036 Uiso 1 1 calc R . .
H1B H 0.1443 0.4502 0.7114 0.036 Uiso 1 1 calc R . .
C2 C -0.0512(7) 0.5076(7) 0.7191(5) 0.029(3) Uani 1 1 d . . .
C3 C -0.0899(8) 0.4308(7) 0.7376(6) 0.036(3) Uani 1 1 d . . .
H3 H -0.0959 0.3974 0.7846 0.043 Uiso 1 1 calc R . .
C4 C -0.1211(9) 0.3999(8) 0.6893(6) 0.046(3) Uani 1 1 d . . .
H4 H -0.1484 0.3461 0.7032 0.055 Uiso 1 1 calc R . .
C5 C -0.1120(8) 0.4482(8) 0.6210(6) 0.041(3) Uani 1 1 d . . .
H5 H -0.1344 0.4279 0.5879 0.049 Uiso 1 1 calc R . .
C6 C -0.0714(8) 0.5246(7) 0.6006(6) 0.034(3) Uani 1 1 d . . .
H6 H -0.0643 0.5568 0.5535 0.041 Uiso 1 1 calc R . .
C7 C -0.0401(8) 0.5555(7) 0.6488(6) 0.037(3) Uani 1 1 d . . .
H7 H -0.0113 0.6086 0.6346 0.045 Uiso 1 1 calc R . .
C8 C -0.0330(7) 0.4827(7) 0.8628(5) 0.029(3) Uani 1 1 d . . .
C9 C -0.1291(7) 0.4676(7) 0.8788(5) 0.031(3) Uani 1 1 d . . .
H9 H -0.1767 0.4914 0.8449 0.037 Uiso 1 1 calc R . .
C10 C -0.1536(9) 0.4175(7) 0.9448(6) 0.040(3) Uani 1 1 d . . .
H10 H -0.2182 0.4054 0.9557 0.048 Uiso 1 1 calc R . .
C11 C -0.0851(9) 0.3855(8) 0.9941(6) 0.045(3) Uani 1 1 d . . .
H11 H -0.1029 0.3514 1.0390 0.054 Uiso 1 1 calc R . .
C12 C 0.0099(9) 0.4021(8) 0.9796(6) 0.047(3) Uani 1 1 d . . .
H12 H 0.0567 0.3811 1.0145 0.057 Uiso 1 1 calc R . .
C13 C 0.0358(8) 0.4505(7) 0.9125(5) 0.036(3) Uani 1 1 d . . .
H13 H 0.1007 0.4611 0.9015 0.044 Uiso 1 1 calc R . .
C14 C 0.1247(7) 0.7910(7) 0.6888(5) 0.027(3) Uani 1 1 d . . .
C15 C 0.0486(8) 0.8495(7) 0.6655(5) 0.033(3) Uani 1 1 d . . .
H15 H -0.0073 0.8431 0.6918 0.040 Uiso 1 1 calc R . .
C16 C 0.0559(9) 0.9167(7) 0.6038(6) 0.042(3) Uani 1 1 d . . .
H16 H 0.0044 0.9560 0.5880 0.051 Uiso 1 1 calc R . .
C17 C 0.1368(9) 0.9272(8) 0.5653(5) 0.041(3) Uani 1 1 d . . .
H17 H 0.1409 0.9734 0.5232 0.049 Uiso 1 1 calc R . .
C18 C 0.2122(9) 0.8698(8) 0.5882(5) 0.040(3) Uani 1 1 d . . .
H18 H 0.2686 0.8780 0.5622 0.048 Uiso 1 1 calc R . .
C19 C 0.2060(8) 0.8007(7) 0.6488(5) 0.033(3) Uani 1 1 d . . .
H19 H 0.2566 0.7602 0.6629 0.039 Uiso 1 1 calc R . .
C20 C 0.1918(7) 0.7315(6) 0.8286(5) 0.024(2) Uani 1 1 d . . .
C21 C 0.1714(8) 0.8055(7) 0.8383(5) 0.033(3) Uani 1 1 d . . .
H21 H 0.1240 0.8433 0.8109 0.040 Uiso 1 1 calc R . .
C22 C 0.2191(9) 0.8254(8) 0.8874(6) 0.043(3) Uani 1 1 d . . .
H22 H 0.2031 0.8754 0.8947 0.052 Uiso 1 1 calc R . .
C23 C 0.2906(8) 0.7708(7) 0.9258(5) 0.036(3) Uani 1 1 d . . .
H23 H 0.3239 0.7840 0.9594 0.043 Uiso 1 1 calc R . .
C24 C 0.3136(8) 0.6974(7) 0.9154(5) 0.031(3) Uani 1 1 d . . .
H24 H 0.3627 0.6606 0.9414 0.037 Uiso 1 1 calc R . .
C25 C 0.2639(8) 0.6781(7) 0.8665(5) 0.033(3) Uani 1 1 d . . .
H25 H 0.2794 0.6280 0.8591 0.039 Uiso 1 1 calc R . .
C26 C -0.0575(7) 0.6508(7) 0.7632(5) 0.029(3) Uani 1 1 d . . .
H26A H -0.0621 0.6851 0.7140 0.035 Uiso 1 1 calc R . .
H26B H -0.1223 0.6420 0.7821 0.035 Uiso 1 1 calc R . .
C27 C 0.0009(7) 0.6948(7) 0.7990(5) 0.030(3) Uani 1 1 d . . .
H27A H -0.0012 0.6637 0.8489 0.035 Uiso 1 1 calc R . .
H27B H -0.0254 0.7522 0.7889 0.035 Uiso 1 1 calc R . .
C28 C 0.1916(8) 0.3920(9) 0.5867(6) 0.046(3) Uani 1 1 d . . .
H28A H 0.1453 0.3906 0.6216 0.069 Uiso 1 1 calc R . .
H28B H 0.1823 0.3441 0.5730 0.069 Uiso 1 1 calc R . .
H28C H 0.1829 0.4443 0.5470 0.069 Uiso 1 1 calc R . .
C29 C 0.4022(8) 0.3668(8) 0.5612(6) 0.038(3) Uani 1 1 d . . .
H29A H 0.3952 0.4120 0.5163 0.058 Uiso 1 1 calc R . .
H29B H 0.3897 0.3129 0.5574 0.058 Uiso 1 1 calc R . .
H29C H 0.4668 0.3658 0.5783 0.058 Uiso 1 1 calc R . .
C30 C 0.3234(8) 0.2877(7) 0.6994(5) 0.033(3) Uani 1 1 d . . .
H30A H 0.3878 0.2805 0.7183 0.050 Uiso 1 1 calc R . .
H30B H 0.3089 0.2396 0.6871 0.050 Uiso 1 1 calc R . .
H30C H 0.2780 0.2913 0.7333 0.050 Uiso 1 1 calc R . .
C31 C 0.1931(8) 0.6172(8) 0.5768(6) 0.044(3) Uani 1 1 d . . .
H31A H 0.1485 0.5838 0.5629 0.066 Uiso 1 1 calc R . .
H31B H 0.1875 0.6761 0.5456 0.066 Uiso 1 1 calc R . .
H31C H 0.1787 0.6132 0.6232 0.066 Uiso 1 1 calc R . .
C32 C 0.4008(9) 0.6588(7) 0.5746(6) 0.043(3) Uani 1 1 d . . .
H32A H 0.4079 0.6570 0.6211 0.064 Uiso 1 1 calc R . .
H32B H 0.3752 0.7140 0.5452 0.064 Uiso 1 1 calc R . .
H32C H 0.4627 0.6488 0.5576 0.064 Uiso 1 1 calc R . .
C33 C 0.3350(9) 0.5704(8) 0.4879(5) 0.041(3) Uani 1 1 d . . .
H33A H 0.3978 0.5458 0.4859 0.062 Uiso 1 1 calc R . .
H33B H 0.3298 0.6270 0.4529 0.062 Uiso 1 1 calc R . .
H33C H 0.2862 0.5354 0.4802 0.062 Uiso 1 1 calc R . .
C34 C 0.5658(8) 0.4841(8) 0.6530(5) 0.040(3) Uani 1 1 d . . .
H34A H 0.5234 0.4671 0.6241 0.061 Uiso 1 1 calc R . .
H34B H 0.6306 0.4872 0.6357 0.061 Uiso 1 1 calc R . .
H34C H 0.5450 0.5392 0.6524 0.061 Uiso 1 1 calc R . .
C35 C 0.6574(8) 0.4392(8) 0.7862(6) 0.044(3) Uani 1 1 d . . .
H35A H 0.6332 0.4857 0.7985 0.066 Uiso 1 1 calc R . .
H35B H 0.7120 0.4578 0.7561 0.066 Uiso 1 1 calc R . .
H35C H 0.6769 0.3919 0.8275 0.066 Uiso 1 1 calc R . .
C36 C 0.5972(9) 0.3001(9) 0.7394(7) 0.053(4) Uani 1 1 d . . .
H36A H 0.5953 0.2574 0.7856 0.079 Uiso 1 1 calc R . .
H36B H 0.6615 0.3019 0.7214 0.079 Uiso 1 1 calc R . .
H36C H 0.5527 0.2860 0.7101 0.079 Uiso 1 1 calc R . .
C37 C 0.3487(9) 0.3977(7) 0.9054(5) 0.038(3) Uani 1 1 d . . .
H37A H 0.3667 0.4564 0.8919 0.056 Uiso 1 1 calc R . .
H37B H 0.3539 0.3697 0.9549 0.056 Uiso 1 1 calc R . .
H37C H 0.2831 0.3957 0.8910 0.056 Uiso 1 1 calc R . .
C38 C 0.5414(9) 0.3178(8) 0.9166(6) 0.047(3) Uani 1 1 d . . .
H38A H 0.5871 0.2892 0.8971 0.070 Uiso 1 1 calc R . .
H38B H 0.5271 0.2810 0.9634 0.070 Uiso 1 1 calc R . .
H38C H 0.5685 0.3698 0.9166 0.070 Uiso 1 1 calc R . .
C39 C 0.3791(9) 0.2397(7) 0.8757(6) 0.045(3) Uani 1 1 d . . .
H39A H 0.3163 0.2481 0.8543 0.068 Uiso 1 1 calc R . .
H39B H 0.3737 0.2062 0.9244 0.068 Uiso 1 1 calc R . .
H39C H 0.4211 0.2102 0.8546 0.068 Uiso 1 1 calc R . .
C40 C 0.6493(8) 1.0238(6) 0.7589(5) 0.026(2) Uani 1 1 d . . .
H40A H 0.5961 1.0597 0.7323 0.031 Uiso 1 1 calc R . .
H40B H 0.6352 1.0102 0.8076 0.031 Uiso 1 1 calc R . .
C41 C 0.4375(7) 0.9639(7) 0.7902(5) 0.028(3) Uani 1 1 d . . .
C42 C 0.4616(7) 0.9161(7) 0.8583(5) 0.030(3) Uani 1 1 d . . .
H42 H 0.4996 0.8663 0.8691 0.036 Uiso 1 1 calc R . .
C43 C 0.4300(8) 0.9414(8) 0.9100(6) 0.039(3) Uani 1 1 d . . .
H43 H 0.4467 0.9090 0.9559 0.047 Uiso 1 1 calc R . .
C44 C 0.3748(8) 1.0130(8) 0.8950(6) 0.038(3) Uani 1 1 d . . .
H44 H 0.3533 1.0301 0.9305 0.046 Uiso 1 1 calc R . .
C45 C 0.3503(8) 1.0601(8) 0.8284(6) 0.043(3) Uani 1 1 d . . .
H45 H 0.3114 1.1093 0.8183 0.052 Uiso 1 1 calc R . .
C46 C 0.3818(8) 1.0365(7) 0.7764(6) 0.034(3) Uani 1 1 d . . .
H46 H 0.3653 1.0702 0.7307 0.041 Uiso 1 1 calc R . .
C47 C 0.4548(7) 1.0088(6) 0.6431(5) 0.026(2) Uani 1 1 d . . .
C48 C 0.5234(9) 1.0574(8) 0.5988(6) 0.049(3) Uani 1 1 d . . .
H48 H 0.5885 1.0504 0.6116 0.059 Uiso 1 1 calc R . .
C49 C 0.4949(9) 1.1157(10) 0.5361(6) 0.062(4) Uani 1 1 d . . .
H49 H 0.5410 1.1488 0.5059 0.074 Uiso 1 1 calc R . .
C50 C 0.4008(10) 1.1265(9) 0.5167(6) 0.055(4) Uani 1 1 d . . .
H50 H 0.3822 1.1669 0.4736 0.067 Uiso 1 1 calc R . .
C51 C 0.3337(8) 1.0784(8) 0.5605(6) 0.045(3) Uani 1 1 d . . .
H51 H 0.2686 1.0864 0.5475 0.054 Uiso 1 1 calc R . .
C52 C 0.3601(8) 1.0188(7) 0.6229(5) 0.034(3) Uani 1 1 d . . .
H52 H 0.3137 0.9846 0.6521 0.041 Uiso 1 1 calc R . .
C53 C 0.6280(7) 0.6920(6) 0.8060(5) 0.026(2) Uani 1 1 d . . .
C54 C 0.5534(8) 0.6359(7) 0.8247(6) 0.034(3) Uani 1 1 d . . .
H54 H 0.5008 0.6429 0.7950 0.041 Uiso 1 1 calc R . .
C55 C 0.5576(9) 0.5692(7) 0.8882(6) 0.043(3) Uani 1 1 d . . .
H55 H 0.5073 0.5309 0.9015 0.052 Uiso 1 1 calc R . .
C56 C 0.6331(10) 0.5588(8) 0.9310(6) 0.044(3) Uani 1 1 d . . .
H56 H 0.6353 0.5127 0.9734 0.053 Uiso 1 1 calc R . .
C57 C 0.7055(9) 0.6138(7) 0.9134(6) 0.040(3) Uani 1 1 d . . .
H57 H 0.7571 0.6065 0.9440 0.048 Uiso 1 1 calc R . .
C58 C 0.7041(8) 0.6813(7) 0.8503(5) 0.032(3) Uani 1 1 d . . .
H58 H 0.7547 0.7194 0.8379 0.038 Uiso 1 1 calc R . .
C59 C 0.6998(7) 0.7564(7) 0.6659(5) 0.026(2) Uani 1 1 d . . .
C60 C 0.6860(8) 0.6843(7) 0.6533(6) 0.036(3) Uani 1 1 d . . .
H60 H 0.6402 0.6456 0.6785 0.043 Uiso 1 1 calc R . .
C61 C 0.7375(9) 0.6682(8) 0.6050(6) 0.045(3) Uani 1 1 d . . .
H61 H 0.7261 0.6190 0.5961 0.054 Uiso 1 1 calc R . .
C62 C 0.8063(8) 0.7225(7) 0.5685(5) 0.037(3) Uani 1 1 d . . .
H62 H 0.8422 0.7102 0.5352 0.045 Uiso 1 1 calc R . .
C63 C 0.8225(8) 0.7939(7) 0.5807(5) 0.035(3) Uani 1 1 d . . .
H63 H 0.8690 0.8321 0.5556 0.042 Uiso 1 1 calc R . .
C64 C 0.7685(7) 0.8099(7) 0.6315(5) 0.027(2) Uani 1 1 d . . .
H64 H 0.7804 0.8583 0.6415 0.033 Uiso 1 1 calc R . .
C65 C 0.4406(7) 0.8343(7) 0.7320(6) 0.033(3) Uani 1 1 d . . .
H65A H 0.4352 0.7966 0.7803 0.039 Uiso 1 1 calc R . .
H65B H 0.3764 0.8454 0.7113 0.039 Uiso 1 1 calc R . .
C66 C 0.5059(8) 0.7929(7) 0.6934(5) 0.032(3) Uani 1 1 d . . .
H66A H 0.5046 0.8273 0.6440 0.039 Uiso 1 1 calc R . .
H66B H 0.4832 0.7363 0.6999 0.039 Uiso 1 1 calc R . .
C67 C 0.8164(8) 1.0669(8) 0.6054(6) 0.041(3) Uani 1 1 d . . .
H67A H 0.8505 1.0146 0.6102 0.062 Uiso 1 1 calc R . .
H67B H 0.8022 1.0989 0.5572 0.062 Uiso 1 1 calc R . .
H67C H 0.7571 1.0539 0.6309 0.062 Uiso 1 1 calc R . .
C68 C 0.9970(9) 1.1589(9) 0.5804(6) 0.054(4) Uani 1 1 d . . .
H68A H 1.0368 1.1973 0.5924 0.080 Uiso 1 1 calc R . .
H68B H 0.9748 1.1863 0.5333 0.080 Uiso 1 1 calc R . .
H68C H 1.0339 1.1079 0.5852 0.080 Uiso 1 1 calc R . .
C69 C 0.8236(11) 1.2287(8) 0.6273(6) 0.056(4) Uani 1 1 d . . .
H69A H 0.7641 1.2154 0.6526 0.085 Uiso 1 1 calc R . .
H69B H 0.8095 1.2586 0.5788 0.085 Uiso 1 1 calc R . .
H69C H 0.8613 1.2642 0.6441 0.085 Uiso 1 1 calc R . .
C70 C 0.8244(8) 1.1853(7) 0.8180(5) 0.033(3) Uani 1 1 d . . .
H70A H 0.8914 1.1862 0.8056 0.050 Uiso 1 1 calc R . .
H70B H 0.8095 1.2325 0.8321 0.050 Uiso 1 1 calc R . .
H70C H 0.7849 1.1901 0.7786 0.050 Uiso 1 1 calc R . .
C71 C 0.6694(8) 1.0839(7) 0.9092(6) 0.037(3) Uani 1 1 d . . .
H71A H 0.6327 1.0932 0.8677 0.056 Uiso 1 1 calc R . .
H71B H 0.6541 1.1288 0.9259 0.056 Uiso 1 1 calc R . .
H71C H 0.6536 1.0296 0.9440 0.056 Uiso 1 1 calc R . .
C72 C 0.8647(10) 1.0921(8) 0.9646(6) 0.049(3) Uani 1 1 d . . .
H72A H 0.8278 1.0655 1.0060 0.073 Uiso 1 1 calc R . .
H72B H 0.8731 1.1513 0.9571 0.073 Uiso 1 1 calc R . .
H72C H 0.9268 1.0635 0.9696 0.073 Uiso 1 1 calc R . .
C73 C 1.0711(9) 1.1964(8) 0.7324(7) 0.051(4) Uani 1 1 d . . .
H73A H 1.0444 1.2316 0.6879 0.077 Uiso 1 1 calc R . .
H73B H 1.1401 1.2016 0.7316 0.077 Uiso 1 1 calc R . .
H73C H 1.0444 1.2148 0.7675 0.077 Uiso 1 1 calc R . .
C74 C 1.0602(8) 1.0285(8) 0.8447(5) 0.036(3) Uani 1 1 d . . .
H74A H 1.0167 1.0517 0.8697 0.054 Uiso 1 1 calc R . .
H74B H 1.1257 1.0350 0.8568 0.054 Uiso 1 1 calc R . .
H74C H 1.0481 0.9688 0.8567 0.054 Uiso 1 1 calc R . .
C75 C 1.1337(8) 1.0381(8) 0.7105(6) 0.039(3) Uani 1 1 d . . .
H75A H 1.1064 0.9915 0.7013 0.059 Uiso 1 1 calc R . .
H75B H 1.1884 1.0172 0.7412 0.059 Uiso 1 1 calc R . .
H75C H 1.1542 1.0810 0.6677 0.059 Uiso 1 1 calc R . .
C76 C 0.8423(9) 0.8908(8) 1.0213(5) 0.042(3) Uani 1 1 d . . .
H76A H 0.8986 0.9214 1.0245 0.063 Uiso 1 1 calc R . .
H76B H 0.8487 0.8325 1.0532 0.063 Uiso 1 1 calc R . .
H76C H 0.7859 0.9174 1.0326 0.063 Uiso 1 1 calc R . .
C77 C 0.9299(9) 0.8249(8) 0.9242(6) 0.044(3) Uani 1 1 d . . .
H77A H 0.9400 0.8347 0.8760 0.066 Uiso 1 1 calc R . .
H77B H 0.9148 0.7659 0.9489 0.066 Uiso 1 1 calc R . .
H77C H 0.9877 0.8379 0.9435 0.066 Uiso 1 1 calc R . .
C78 C 0.7140(8) 0.8434(8) 0.9315(5) 0.038(3) Uani 1 1 d . . .
H78A H 0.6629 0.8768 0.9414 0.057 Uiso 1 1 calc R . .
H78B H 0.7152 0.7864 0.9663 0.057 Uiso 1 1 calc R . .
H78C H 0.7032 0.8408 0.8867 0.057 Uiso 1 1 calc R . .

loop_
_atom_site_aniso_label
_atom_site_aniso_U_11
_atom_site_aniso_U_22
_atom_site_aniso_U_33
_atom_site_aniso_U_23
_atom_site_aniso_U_13
_atom_site_aniso_U_12
Pd1 0.0196(6) 0.0312(6) 0.0169(4) -0.0101(4) 0.0064(3) -0.0011(4)
Pd2 0.0208(5) 0.0309(6) 0.0181(4) -0.0117(4) 0.0038(3) -0.0011(4)
Ge1 0.0204(7) 0.0312(7) 0.0150(6) -0.0102(5) 0.0063(5) -0.0019(5)
Ge2 0.0189(7) 0.0326(7) 0.0141(6) -0.0110(5) 0.0052(4) -0.0016(5)
S1 0.0255(15) 0.0336(15) 0.0244(14) -0.0149(12) 0.0075(11) -0.0044(12)
S2 0.0231(15) 0.0314(16) 0.0269(15) -0.0166(13) 0.0044(11) -0.0014(12)
P1 0.0183(15) 0.0364(16) 0.0169(14) -0.0099(12) 0.0078(11) -0.0043(12)
P2 0.0224(15) 0.0347(16) 0.0168(14) -0.0098(12) 0.0062(11) -0.0021(12)
P3 0.0199(14) 0.0355(16) 0.0193(15) -0.0117(13) 0.0049(11) -0.0010(13)
P4 0.0264(16) 0.0300(17) 0.0206(15) -0.0116(13) 0.0047(12) -0.0024(12)
Si1 0.0298(17) 0.0432(19) 0.0163(15) -0.0134(14) 0.0063(13) -0.0081(14)
Si2 0.0342(18) 0.0429(19) 0.0166(16) -0.0069(14) 0.0082(13) -0.0018(14)
Si3 0.0219(16) 0.0445(19) 0.0287(17) -0.0196(15) 0.0023(13) 0.0023(14)
Si4 0.0376(18) 0.0378(18) 0.0177(16) -0.0101(14) 0.0009(13) 0.0001(14)
Si5 0.0368(18) 0.0414(19) 0.0135(15) -0.0075(14) 0.0072(13) -0.0008(15)
Si6 0.0279(17) 0.0403(18) 0.0189(16) -0.0157(14) 0.0045(12) 0.0005(14)
Si7 0.0231(16) 0.049(2) 0.0235(16) -0.0170(15) 0.0103(13) -0.0071(14)
Si8 0.0309(17) 0.0392(18) 0.0156(15) -0.0083(13) 0.0049(13) -0.0014(14)
O1 0.021(4) 0.033(4) 0.022(4) -0.007(3) 0.011(3) -0.002(3)
O2 0.027(4) 0.040(4) 0.017(4) -0.013(3) 0.003(3) 0.001(3)
N1 0.026(5) 0.035(5) 0.011(4) -0.006(4) 0.006(4) -0.002(4)
N2 0.023(5) 0.039(5) 0.016(5) -0.012(4) 0.005(4) 0.000(4)
N3 0.033(5) 0.030(5) 0.006(4) -0.003(4) 0.012(4) -0.003(4)
N4 0.024(5) 0.041(5) 0.014(4) -0.013(4) 0.006(4) 0.004(4)
C1 0.049(8) 0.017(6) 0.030(6) -0.015(5) 0.005(5) -0.011(6)
C2 0.013(5) 0.048(7) 0.029(6) -0.017(6) 0.009(5) -0.007(5)
C3 0.037(7) 0.045(7) 0.028(6) -0.015(6) 0.014(5) -0.009(6)
C4 0.058(8) 0.050(8) 0.044(8) -0.033(7) 0.010(6) -0.016(6)
C5 0.040(7) 0.055(8) 0.040(8) -0.034(7) -0.004(6) -0.001(6)
C6 0.046(7) 0.039(7) 0.022(6) -0.016(5) -0.008(5) 0.004(6)
C7 0.041(7) 0.036(7) 0.033(7) -0.010(6) 0.001(5) -0.004(6)
C8 0.028(6) 0.038(6) 0.022(6) -0.012(5) 0.011(5) -0.010(5)
C9 0.024(6) 0.045(7) 0.020(6) -0.009(5) 0.002(5) -0.001(5)
C10 0.038(7) 0.049(7) 0.033(7) -0.015(6) 0.013(6) -0.009(6)
C11 0.048(8) 0.055(8) 0.026(7) -0.006(6) 0.012(6) -0.009(6)
C12 0.037(8) 0.051(8) 0.038(7) 0.001(6) -0.001(6) -0.003(6)
C13 0.037(7) 0.046(7) 0.020(6) -0.004(5) 0.006(5) -0.002(6)
C14 0.033(6) 0.041(7) 0.008(5) -0.008(5) 0.002(5) -0.002(5)
C15 0.032(7) 0.045(7) 0.028(6) -0.020(6) 0.005(5) 0.001(6)
C16 0.050(8) 0.037(7) 0.036(7) -0.012(6) -0.004(6) 0.015(6)
C17 0.063(9) 0.045(7) 0.012(6) -0.009(5) 0.006(6) 0.005(7)
C18 0.045(8) 0.056(8) 0.019(6) -0.012(6) 0.016(5) -0.006(6)
C19 0.032(7) 0.040(7) 0.023(6) -0.008(5) 0.000(5) -0.003(5)
C20 0.027(6) 0.032(6) 0.011(5) -0.008(5) 0.009(4) -0.004(5)
C21 0.032(7) 0.039(7) 0.024(6) -0.008(5) -0.002(5) -0.001(5)
C22 0.053(8) 0.049(8) 0.030(7) -0.018(6) -0.001(6) 0.000(6)
C23 0.041(7) 0.048(8) 0.020(6) -0.013(6) 0.000(5) -0.012(6)
C24 0.032(6) 0.039(7) 0.019(6) -0.007(5) 0.005(5) -0.001(5)
C25 0.034(7) 0.039(7) 0.025(6) -0.012(5) 0.009(5) -0.002(5)
C26 0.028(6) 0.035(6) 0.022(6) -0.007(5) 0.002(5) -0.006(5)
C27 0.028(6) 0.038(7) 0.019(6) -0.006(5) 0.007(5) 0.002(5)
C28 0.046(8) 0.072(9) 0.029(7) -0.028(7) 0.006(6) -0.013(7)
C29 0.043(7) 0.045(7) 0.032(7) -0.019(6) 0.014(5) -0.004(6)
C30 0.035(7) 0.044(7) 0.022(6) -0.014(5) 0.002(5) -0.003(5)
C31 0.047(8) 0.056(8) 0.021(6) -0.007(6) 0.006(5) 0.015(6)
C32 0.061(8) 0.035(7) 0.030(7) -0.009(6) 0.020(6) -0.002(6)
C33 0.050(8) 0.055(8) 0.017(6) -0.011(6) 0.008(5) 0.000(6)
C34 0.031(7) 0.066(8) 0.025(6) -0.018(6) 0.016(5) -0.007(6)
C35 0.028(7) 0.069(9) 0.047(8) -0.033(7) 0.002(6) -0.001(6)
C36 0.038(8) 0.071(10) 0.059(9) -0.037(8) 0.001(6) 0.015(7)
C37 0.056(8) 0.048(7) 0.012(5) -0.013(5) 0.014(5) -0.007(6)
C38 0.054(8) 0.052(8) 0.028(7) -0.008(6) -0.007(6) 0.005(6)
C39 0.064(9) 0.049(8) 0.018(6) -0.008(6) 0.008(6) 0.000(6)
C40 0.037(7) 0.033(6) 0.017(5) -0.021(5) -0.010(5) 0.004(5)
C41 0.018(6) 0.043(7) 0.025(6) -0.016(5) 0.006(5) 0.000(5)
C42 0.028(6) 0.043(7) 0.021(6) -0.012(5) 0.006(5) -0.006(5)
C43 0.039(7) 0.052(8) 0.024(6) -0.013(6) 0.010(5) -0.004(6)
C44 0.037(7) 0.051(8) 0.038(8) -0.028(6) 0.012(6) -0.001(6)
C45 0.036(7) 0.053(8) 0.050(8) -0.031(7) 0.001(6) 0.009(6)
C46 0.030(6) 0.046(7) 0.027(6) -0.016(6) 0.003(5) -0.004(6)
C47 0.025(6) 0.034(6) 0.019(6) -0.011(5) 0.010(5) -0.007(5)
C48 0.028(7) 0.068(9) 0.039(8) -0.007(7) 0.001(6) -0.005(6)
C49 0.041(8) 0.088(11) 0.031(8) 0.006(7) 0.006(6) -0.004(7)
C50 0.054(9) 0.068(9) 0.027(7) 0.003(7) -0.009(6) 0.000(7)
C51 0.029(7) 0.062(8) 0.037(7) -0.009(7) -0.005(6) -0.002(6)
C52 0.029(7) 0.046(7) 0.025(6) -0.011(6) 0.002(5) 0.001(5)
C53 0.028(6) 0.028(6) 0.023(6) -0.012(5) 0.007(5) 0.001(5)
C54 0.032(7) 0.039(7) 0.034(7) -0.015(6) 0.006(5) 0.002(5)
C55 0.054(9) 0.039(7) 0.037(8) -0.014(6) 0.025(7) -0.014(6)
C56 0.068(9) 0.041(7) 0.021(6) -0.008(6) 0.016(7) 0.000(7)
C57 0.052(8) 0.045(7) 0.021(6) -0.012(6) -0.001(6) 0.006(6)
C58 0.040(7) 0.034(6) 0.025(6) -0.015(5) -0.001(5) 0.000(5)
C59 0.025(6) 0.036(6) 0.016(5) -0.009(5) 0.007(5) -0.001(5)
C60 0.040(7) 0.039(7) 0.031(7) -0.016(6) 0.009(5) -0.004(5)
C61 0.054(8) 0.045(8) 0.045(8) -0.025(6) 0.009(7) -0.012(6)
C62 0.045(7) 0.048(8) 0.021(6) -0.015(6) 0.005(5) 0.005(6)
C63 0.041(7) 0.041(7) 0.019(6) -0.005(5) 0.008(5) 0.001(6)
C64 0.030(6) 0.036(6) 0.018(6) -0.013(5) 0.003(5) -0.001(5)
C65 0.023(6) 0.042(7) 0.029(6) -0.009(5) -0.005(5) 0.001(5)
C66 0.037(7) 0.035(7) 0.026(6) -0.013(5) 0.006(5) -0.007(5)
C67 0.046(8) 0.059(8) 0.022(6) -0.019(6) 0.002(5) 0.002(6)
C68 0.055(8) 0.078(10) 0.024(7) -0.015(7) 0.025(6) -0.010(7)
C69 0.091(11) 0.049(8) 0.022(7) -0.005(6) 0.010(7) 0.009(8)
C70 0.043(7) 0.035(6) 0.025(6) -0.015(5) 0.009(5) -0.004(5)
C71 0.040(7) 0.046(7) 0.028(6) -0.016(6) 0.011(5) 0.004(6)
C72 0.066(9) 0.057(8) 0.032(7) -0.026(6) -0.005(6) 0.005(7)
C73 0.033(7) 0.066(9) 0.055(9) -0.022(7) 0.024(6) -0.022(6)
C74 0.020(6) 0.059(8) 0.032(7) -0.020(6) -0.002(5) -0.003(5)
C75 0.028(6) 0.059(8) 0.030(7) -0.016(6) 0.007(5) 0.002(6)
C76 0.042(7) 0.060(8) 0.021(6) -0.013(6) 0.002(5) -0.002(6)
C77 0.048(8) 0.042(7) 0.035(7) -0.006(6) -0.002(6) 0.002(6)
C78 0.043(7) 0.050(8) 0.017(6) -0.008(5) 0.005(5) -0.004(6)

loop_
_geom_bond_atom_site_label_1
_geom_bond_atom_site_label_2
_geom_bond_distance
_geom_bond_site_symmetry_2
_geom_bond_publ_flag
Pd1 C1 2.166(11) . ?
Pd1 P1 2.230(3) . ?
Pd1 P2 2.342(3) . ?
Pd1 S1 2.389(3) . ?
Pd2 C40 2.107(9) . ?
Pd2 P3 2.237(3) . ?
Pd2 P4 2.333(3) . ?
Pd2 S2 2.391(3) . ?
Ge1 O1 1.785(6) . ?
Ge1 N2 1.848(8) . ?
Ge1 N1 1.881(8) . ?
Ge1 S1 2.182(3) . ?
Ge2 O2 1.800(7) . ?
Ge2 N4 1.863(8) . ?
Ge2 N3 1.864(8) . ?
Ge2 S2 2.193(3) . ?
P1 C2 1.805(11) . ?
P1 C8 1.827(10) . ?
P1 C26 1.837(11) . ?
P2 C20 1.818(10) . ?
P2 C14 1.836(10) . ?
P2 C27 1.849(10) . ?
P3 C41 1.818(10) . ?
P3 C47 1.824(11) . ?
P3 C65 1.827(11) . ?
P4 C53 1.832(10) . ?
P4 C66 1.834(11) . ?
P4 C59 1.838(10) . ?
Si1 N1 1.745(9) . ?
Si1 C30 1.863(11) . ?
Si1 C28 1.881(12) . ?
Si1 C29 1.889(11) . ?
Si2 N1 1.756(9) . ?
Si2 C32 1.862(12) . ?
Si2 C33 1.880(10) . ?
Si2 C31 1.892(12) . ?
Si3 N2 1.755(8) . ?
Si3 C34 1.858(11) . ?
Si3 C35 1.860(12) . ?
Si3 C36 1.883(13) . ?
Si4 N2 1.766(8) . ?
Si4 C39 1.862(13) . ?
Si4 C37 1.863(11) . ?
Si4 C38 1.887(12) . ?
Si5 N3 1.761(8) . ?
Si5 C69 1.851(13) . ?
Si5 C67 1.861(12) . ?
Si5 C68 1.899(11) . ?
Si6 N4 1.771(8) . ?
Si6 C70 1.873(11) . ?
Si6 C72 1.877(12) . ?
Si6 C71 1.889(11) . ?
Si7 N3 1.738(9) . ?
Si7 C73 1.854(13) . ?
Si7 C74 1.858(11) . ?
Si7 C75 1.894(11) . ?
Si8 N4 1.755(9) . ?
Si8 C77 1.856(12) . ?
Si8 C78 1.873(12) . ?
Si8 C76 1.883(11) . ?
O1 C1 1.383(14) . ?
O2 C40 1.365(12) . ?
C2 C3 1.356(15) . ?
C2 C7 1.417(15) . ?
C3 C4 1.395(16) . ?
C4 C5 1.380(17) . ?
C5 C6 1.361(16) . ?
C6 C7 1.392(15) . ?
C8 C13 1.378(15) . ?
C8 C9 1.405(15) . ?
C9 C10 1.389(15) . ?
C10 C11 1.371(17) . ?
C11 C12 1.389(17) . ?
C12 C13 1.406(16) . ?
C14 C19 1.403(15) . ?
C14 C15 1.407(15) . ?
C15 C16 1.390(16) . ?
C16 C17 1.379(17) . ?
C17 C18 1.389(17) . ?
C18 C19 1.390(16) . ?
C20 C21 1.384(15) . ?
C20 C25 1.388(15) . ?
C21 C22 1.390(16) . ?
C22 C23 1.395(17) . ?
C23 C24 1.390(16) . ?
C24 C25 1.395(15) . ?
C26 C27 1.513(15) . ?
C41 C46 1.392(15) . ?
C41 C42 1.406(15) . ?
C42 C43 1.389(15) . ?
C43 C44 1.370(16) . ?
C44 C45 1.378(17) . ?
C45 C46 1.377(15) . ?
C47 C52 1.392(15) . ?
C47 C48 1.403(15) . ?
C48 C49 1.385(17) . ?
C49 C50 1.378(18) . ?
C50 C51 1.380(17) . ?
C51 C52 1.382(16) . ?
C53 C58 1.390(15) . ?
C53 C54 1.400(15) . ?
C54 C55 1.404(16) . ?
C55 C56 1.364(18) . ?
C56 C57 1.366(17) . ?
C57 C58 1.405(16) . ?
C59 C64 1.364(14) . ?
C59 C60 1.378(15) . ?
C60 C61 1.361(16) . ?
C61 C62 1.384(17) . ?
C62 C63 1.370(16) . ?
C63 C64 1.421(15) . ?
C65 C66 1.556(15) . ?
